data_7134331
loop_
_publ_author_name
'Pandidurai, Solai'
'Chinababu, Maddala'
'Sekar, Govindasamy'

_publ_section_title
;
 Domino 1,3-dipolar cycloaddition/ring-opening/ring-cleavage: synthesis of
 trisubstituted pyrrole and chiral dihydropyrrole-3-carbaldehydes
;
_journal_issue 31
_journal_name_full 'Chemical Communications'
_journal_page_first 5806
_journal_page_last 5809
_journal_paper_doi 10.1039/D4CC06706A
_journal_volume 61
_journal_year 2025
_chemical_formula_sum 'C19 H12 F3 N O2'
_chemical_formula_weight 343.30
_space_group_crystal_system monoclinic
_space_group_IT_number 4
_space_group_name_Hall 'P 2yb'
_space_group_name_H-M_alt 'P 1 21 1'
_atom_sites_solution_hydrogens mixed
_audit_creation_method SHELXL-2014/7
_audit_update_record
;
2024-05-12 deposited with the CCDC.	2025-03-14 downloaded from the CCDC.
;
_cell_angle_alpha 90
_cell_angle_beta 94.679(3)
_cell_angle_gamma 90
_cell_formula_units_Z 2
_cell_length_a 7.4749(4)
_cell_length_b 9.2492(5)
_cell_length_c 11.6066(8)
_cell_measurement_reflns_used 3556
_cell_measurement_temperature 296(2)
_cell_measurement_theta_max 25.39
_cell_measurement_theta_min 2.82
_cell_volume 799.77(8)
_computing_cell_refinement 'Bruker SAINT'
_computing_data_collection 'Bruker APEX2'
_computing_data_reduction 'Bruker SAINT'
_computing_molecular_graphics 'Bruker SHELXTL'
_computing_publication_material 'Bruker SHELXTL'
_computing_structure_refinement 'SHELXL-2014/7 (Sheldrick, 2014)'
_computing_structure_solution 'SHELXS-97 (Sheldrick 2008)'
_diffrn_ambient_temperature 296(2)
_diffrn_measured_fraction_theta_full 0.999
_diffrn_measured_fraction_theta_max 0.999
_diffrn_measurement_device_type 'Bruker APEX-II CCD'
_diffrn_measurement_method '\f and \w scans'
_diffrn_radiation_type MoK\a
_diffrn_radiation_wavelength 0.71073
_diffrn_reflns_av_R_equivalents 0.0164
_diffrn_reflns_av_unetI/netI 0.0225
_diffrn_reflns_Laue_measured_fraction_full 0.999
_diffrn_reflns_Laue_measured_fraction_max 0.999
_diffrn_reflns_limit_h_max 8
_diffrn_reflns_limit_h_min -8
_diffrn_reflns_limit_k_max 10
_diffrn_reflns_limit_k_min -10
_diffrn_reflns_limit_l_max 11
_diffrn_reflns_limit_l_min -13
_diffrn_reflns_number 5036
_diffrn_reflns_point_group_measured_fraction_full 0.981
_diffrn_reflns_point_group_measured_fraction_max 0.980
_diffrn_reflns_theta_full 24.999
_diffrn_reflns_theta_max 24.999
_diffrn_reflns_theta_min 2.734
_exptl_absorpt_coefficient_mu 0.116
_exptl_absorpt_correction_T_max 0.986
_exptl_absorpt_correction_T_min 0.979
_exptl_absorpt_correction_type multi-scan
_exptl_absorpt_process_details 'SADABS V2014/5(Bruker AXS.Inc)'
_exptl_crystal_colour brown
_exptl_crystal_density_diffrn 1.426
_exptl_crystal_description Block
_exptl_crystal_F_000 352
_exptl_crystal_size_max 0.180
_exptl_crystal_size_mid 0.160
_exptl_crystal_size_min 0.120
_refine_diff_density_max 0.185
_refine_diff_density_min -0.143
_refine_diff_density_rms 0.028
_refine_ls_abs_structure_details
; 
 Flack x determined using 1085 quotients [(I+)-(I-)]/[(I+)+(I-)] 
 (Parsons, Flack and Wagner, Acta Cryst. B69 (2013) 249-259). 
;
_refine_ls_abs_structure_Flack 0.2(3)
_refine_ls_extinction_coef 0.029(4)
_refine_ls_extinction_expression Fc^*^=kFc[1+0.001xFc^2^\l^3^/sin(2\q)]^-1/4^
_refine_ls_extinction_method 'SHELXL-2014/7 (Sheldrick 2014'
_refine_ls_goodness_of_fit_ref 1.042
_refine_ls_hydrogen_treatment mixed
_refine_ls_matrix_type full
_refine_ls_number_parameters 235
_refine_ls_number_reflns 2750
_refine_ls_number_restraints 1
_refine_ls_restrained_S_all 1.042
_refine_ls_R_factor_all 0.0359
_refine_ls_R_factor_gt 0.0320
_refine_ls_shift/su_max 0.000
_refine_ls_shift/su_mean 0.000
_refine_ls_structure_factor_coef Fsqd
_refine_ls_weighting_details 'w=1/[\s^2^(Fo^2^)+(0.0339P)^2^+0.1728P] where P=(Fo^2^+2Fc^2^)/3'
_refine_ls_weighting_scheme calc
_refine_ls_wR_factor_gt 0.0761
_refine_ls_wR_factor_ref 0.0792
_reflns_Friedel_coverage 0.839
_reflns_Friedel_fraction_full 0.959
_reflns_Friedel_fraction_max 0.959
_reflns_number_gt 2533
_reflns_number_total 2750
_reflns_threshold_expression 'I > 2\s(I)'
_cod_data_source_file d4cc06706a2.cif
_cod_data_source_block 198
_cod_depositor_comments 'Adding full bibliography for 7134331.cif.'
_cod_original_sg_symbol_H-M 'P 21'
_cod_database_code 7134331
_shelx_shelxl_version_number 2014/7
_shelx_space_group_comment
; 
The symmetry employed for this shelxl refinement is uniquely defined 
by the following loop, which should always be used as a source of 
symmetry information in preference to the above space-group names. 
They are only intended as comments. 
;
_shelx_estimated_absorpt_t_min 0.979
_shelx_estimated_absorpt_t_max 0.986

loop_
_space_group_symop_operation_xyz
'x, y, z'
'-x, y+1/2, -z'

loop_
_atom_site_label
_atom_site_type_symbol
_atom_site_fract_x
_atom_site_fract_y
_atom_site_fract_z
_atom_site_U_iso_or_equiv
_atom_site_adp_type
_atom_site_occupancy
_atom_site_site_symmetry_order
_atom_site_calc_flag
_atom_site_refinement_flags_posn
_atom_site_refinement_flags_adp
_atom_site_refinement_flags_occupancy
_atom_site_disorder_assembly
_atom_site_disorder_group
C1 C 0.9509(4) 0.2893(3) 0.7675(3) 0.0467(7) Uani 1 1 d . . . . .
H1 H 0.9418 0.3587 0.7094 0.056 Uiso 1 1 calc R U . . .
C2 C 0.8346(4) 0.2928(4) 0.8547(3) 0.0570(8) Uani 1 1 d . . . . .
H2 H 0.7463 0.3637 0.8539 0.068 Uiso 1 1 calc R U . . .
C3 C 0.8488(5) 0.1931(4) 0.9415(3) 0.0615(9) Uani 1 1 d . . . . .
H3 H 0.7703 0.1960 0.9996 0.074 Uiso 1 1 calc R U . . .
C4 C 0.9787(5) 0.0886(4) 0.9429(3) 0.0562(8) Uani 1 1 d . . . . .
H4 H 0.9884 0.0211 1.0024 0.067 Uiso 1 1 calc R U . . .
C5 C 1.0946(4) 0.0828(3) 0.8574(2) 0.0446(7) Uani 1 1 d . . . . .
H5 H 1.1830 0.0119 0.8597 0.054 Uiso 1 1 calc R U . . .
C6 C 1.0808(3) 0.1821(3) 0.7673(2) 0.0367(6) Uani 1 1 d . . . . .
C7 C 1.1975(3) 0.1704(3) 0.6700(2) 0.0374(6) Uani 1 1 d . . . . .
C8 C 1.2074(3) 0.0579(3) 0.5917(2) 0.0360(6) Uani 1 1 d . . . . .
C9 C 1.4097(4) 0.2214(3) 0.5473(2) 0.0414(7) Uani 1 1 d . . . . .
H9 H 1.4998 0.2673 0.5104 0.050 Uiso 1 1 calc R U . . .
C10 C 1.3267(3) 0.2752(3) 0.6415(2) 0.0403(6) Uani 1 1 d . . . . .
C11 C 1.3728(4) 0.4078(4) 0.7003(3) 0.0536(8) Uani 1 1 d . . . . .
C12 C 1.1222(4) -0.0831(3) 0.5748(2) 0.0402(6) Uani 1 1 d . . . . .
C13 C 0.9632(3) -0.1196(3) 0.6394(2) 0.0365(6) Uani 1 1 d . . . . .
C14 C 0.8186(4) -0.0269(3) 0.6439(2) 0.0409(7) Uani 1 1 d . . . . .
H14 H 0.8142 0.0585 0.6015 0.049 Uiso 1 1 calc R U . . .
C15 C 0.6812(3) -0.0613(3) 0.7113(2) 0.0419(7) Uani 1 1 d . . . . .
H15 H 0.5834 0.0005 0.7137 0.050 Uiso 1 1 calc R U . . .
C16 C 0.6887(3) -0.1876(3) 0.7753(3) 0.0425(7) Uani 1 1 d . . . . .
C17 C 0.8288(4) -0.2831(3) 0.7677(3) 0.0476(7) Uani 1 1 d . . . . .
H17 H 0.8317 -0.3694 0.8090 0.057 Uiso 1 1 calc R U . . .
C18 C 0.9649(3) -0.2501(3) 0.6983(3) 0.0443(7) Uani 1 1 d . . . . .
H18 H 1.0578 -0.3155 0.6911 0.053 Uiso 1 1 calc R U . . .
C19 C 0.5465(4) -0.2182(4) 0.8552(3) 0.0579(8) Uani 1 1 d . . . . .
F1 F 0.5616(3) -0.3452(3) 0.9065(2) 0.0876(8) Uani 1 1 d . . . . .
F2 F 0.3824(2) -0.2174(3) 0.8013(2) 0.0830(7) Uani 1 1 d . . . . .
F3 F 0.5425(4) -0.1187(4) 0.9367(3) 0.1207(12) Uani 1 1 d . . . . .
N1 N 1.3387(3) 0.0939(3) 0.5192(2) 0.0405(6) Uani 1 1 d . . . . .
O1 O 1.4822(4) 0.4947(3) 0.6714(2) 0.0717(8) Uani 1 1 d . . . . .
O2 O 1.1848(3) -0.1729(2) 0.5121(2) 0.0596(6) Uani 1 1 d . . . . .
H11 H 1.316(4) 0.421(4) 0.775(3) 0.053(9) Uiso 1 1 d . . . . .
H1N H 1.370(4) 0.041(3) 0.466(3) 0.043(9) Uiso 1 1 d . . . . .

loop_
_atom_site_aniso_label
_atom_site_aniso_U_11
_atom_site_aniso_U_22
_atom_site_aniso_U_33
_atom_site_aniso_U_23
_atom_site_aniso_U_13
_atom_site_aniso_U_12
C1 0.0526(15) 0.0401(16) 0.0491(17) -0.0004(14) 0.0153(13) 0.0029(14)
C2 0.0534(17) 0.0523(19) 0.068(2) -0.0126(18) 0.0216(16) 0.0089(17)
C3 0.067(2) 0.071(3) 0.0509(18) -0.0119(18) 0.0332(16) -0.0023(19)
C4 0.068(2) 0.066(2) 0.0373(16) 0.0065(15) 0.0166(14) -0.0008(18)
C5 0.0471(16) 0.0512(18) 0.0362(15) 0.0005(13) 0.0078(12) 0.0056(14)
C6 0.0346(13) 0.0403(16) 0.0364(14) -0.0036(12) 0.0094(10) -0.0031(12)
C7 0.0363(14) 0.0400(16) 0.0367(14) 0.0017(12) 0.0086(11) 0.0014(12)
C8 0.0308(13) 0.0416(15) 0.0367(14) 0.0025(12) 0.0100(10) 0.0003(12)
C9 0.0401(14) 0.0444(16) 0.0416(15) 0.0072(13) 0.0149(12) -0.0026(12)
C10 0.0423(14) 0.0388(15) 0.0411(15) 0.0033(13) 0.0117(12) -0.0019(13)
C11 0.064(2) 0.0499(19) 0.0503(19) -0.0028(15) 0.0253(16) -0.0133(16)
C12 0.0369(14) 0.0450(16) 0.0395(15) -0.0040(13) 0.0080(11) 0.0011(12)
C13 0.0322(13) 0.0395(16) 0.0380(15) -0.0049(12) 0.0042(11) -0.0054(11)
C14 0.0400(15) 0.0413(17) 0.0409(15) 0.0020(13) 0.0013(12) 0.0015(13)
C15 0.0304(13) 0.0472(17) 0.0484(16) -0.0005(14) 0.0041(12) 0.0047(13)
C16 0.0345(14) 0.0491(18) 0.0447(16) -0.0026(13) 0.0074(11) -0.0046(13)
C17 0.0436(16) 0.0413(16) 0.0585(18) 0.0094(14) 0.0085(13) -0.0026(13)
C18 0.0349(13) 0.0362(16) 0.0625(18) -0.0016(13) 0.0091(13) 0.0030(12)
C19 0.0526(18) 0.060(2) 0.063(2) -0.0029(19) 0.0200(15) -0.0076(17)
F1 0.0776(15) 0.0970(17) 0.0932(17) 0.0380(14) 0.0386(12) 0.0032(13)
F2 0.0388(9) 0.1073(17) 0.1053(17) 0.0135(15) 0.0203(10) -0.0026(12)
F3 0.139(2) 0.130(2) 0.105(2) -0.0599(19) 0.0811(19) -0.0594(19)
N1 0.0409(13) 0.0424(14) 0.0403(13) -0.0005(11) 0.0166(11) 0.0015(11)
O1 0.0911(18) 0.0566(14) 0.0731(16) -0.0137(13) 0.0424(14) -0.0316(14)
O2 0.0591(13) 0.0551(14) 0.0687(15) -0.0215(11) 0.0303(11) -0.0075(10)

loop_
_atom_type_symbol
_atom_type_description
_atom_type_scat_dispersion_real
_atom_type_scat_dispersion_imag
_atom_type_scat_source
C C 0.0033 0.0016 'International Tables Vol C Tables 4.2.6.8 and 6.1.1.4'
H H 0.0000 0.0000 'International Tables Vol C Tables 4.2.6.8 and 6.1.1.4'
N N 0.0061 0.0033 'International Tables Vol C Tables 4.2.6.8 and 6.1.1.4'
O O 0.0106 0.0060 'International Tables Vol C Tables 4.2.6.8 and 6.1.1.4'
F F 0.0171 0.0103 'International Tables Vol C Tables 4.2.6.8 and 6.1.1.4'

loop_
_geom_angle_atom_site_label_1
_geom_angle_atom_site_label_2
_geom_angle_atom_site_label_3
_geom_angle
_geom_angle_site_symmetry_1
_geom_angle_site_symmetry_3
_geom_angle_publ_flag
C2 C1 C6 119.9(3) . . ?
C2 C1 H1 120.1 . . ?
C6 C1 H1 120.1 . . ?
C3 C2 C1 120.5(3) . . ?
C3 C2 H2 119.7 . . ?
C1 C2 H2 119.7 . . ?
C2 C3 C4 119.9(3) . . ?
C2 C3 H3 120.1 . . ?
C4 C3 H3 120.1 . . ?
C3 C4 C5 120.6(3) . . ?
C3 C4 H4 119.7 . . ?
C5 C4 H4 119.7 . . ?
C4 C5 C6 120.4(3) . . ?
C4 C5 H5 119.8 . . ?
C6 C5 H5 119.8 . . ?
C1 C6 C5 118.7(2) . . ?
C1 C6 C7 120.5(2) . . ?
C5 C6 C7 120.8(2) . . ?
C8 C7 C10 106.5(2) . . ?
C8 C7 C6 128.2(2) . . ?
C10 C7 C6 125.3(2) . . ?
N1 C8 C7 107.2(2) . . ?
N1 C8 C12 117.2(2) . . ?
C7 C8 C12 135.5(2) . . ?
N1 C9 C10 108.4(2) . . ?
N1 C9 H9 125.8 . . ?
C10 C9 H9 125.8 . . ?
C9 C10 C7 107.0(2) . . ?
C9 C10 C11 125.1(3) . . ?
C7 C10 C11 127.8(2) . . ?
O1 C11 C10 125.3(3) . . ?
O1 C11 H11 120.1(19) . . ?
C10 C11 H11 114(2) . . ?
O2 C12 C8 120.3(2) . . ?
O2 C12 C13 120.3(3) . . ?
C8 C12 C13 119.4(2) . . ?
C14 C13 C18 119.7(2) . . ?
C14 C13 C12 122.3(3) . . ?
C18 C13 C12 117.9(2) . . ?
C15 C14 C13 120.0(3) . . ?
C15 C14 H14 120.0 . . ?
C13 C14 H14 120.0 . . ?
C14 C15 C16 120.0(3) . . ?
C14 C15 H15 120.0 . . ?
C16 C15 H15 120.0 . . ?
C17 C16 C15 120.3(3) . . ?
C17 C16 C19 120.1(3) . . ?
C15 C16 C19 119.6(3) . . ?
C16 C17 C18 119.7(3) . . ?
C16 C17 H17 120.2 . . ?
C18 C17 H17 120.2 . . ?
C17 C18 C13 120.2(2) . . ?
C17 C18 H18 119.9 . . ?
C13 C18 H18 119.9 . . ?
F1 C19 F3 107.7(3) . . ?
F1 C19 F2 105.1(3) . . ?
F3 C19 F2 105.0(3) . . ?
F1 C19 C16 114.2(3) . . ?
F3 C19 C16 111.8(3) . . ?
F2 C19 C16 112.4(3) . . ?
C9 N1 C8 110.8(2) . . ?
C9 N1 H1N 125(2) . . ?
C8 N1 H1N 125(2) . . ?

loop_
_geom_bond_atom_site_label_1
_geom_bond_atom_site_label_2
_geom_bond_distance
_geom_bond_site_symmetry_2
_geom_bond_publ_flag
C1 C2 1.386(4) . ?
C1 C6 1.388(4) . ?
C1 H1 0.9300 . ?
C2 C3 1.363(5) . ?
C2 H2 0.9300 . ?
C3 C4 1.369(5) . ?
C3 H3 0.9300 . ?
C4 C5 1.370(4) . ?
C4 H4 0.9300 . ?
C5 C6 1.390(4) . ?
C5 H5 0.9300 . ?
C6 C7 1.486(3) . ?
C7 C8 1.387(4) . ?
C7 C10 1.425(4) . ?
C8 N1 1.385(3) . ?
C8 C12 1.458(4) . ?
C9 N1 1.323(4) . ?
C9 C10 1.392(4) . ?
C9 H9 0.9300 . ?
C10 C11 1.432(4) . ?
C11 O1 1.213(4) . ?
C11 H11 1.00(3) . ?
C12 O2 1.222(3) . ?
C12 C13 1.494(4) . ?
C13 C14 1.384(4) . ?
C13 C18 1.387(4) . ?
C14 C15 1.378(4) . ?
C14 H14 0.9300 . ?
C15 C16 1.384(4) . ?
C15 H15 0.9300 . ?
C16 C17 1.379(4) . ?
C16 C19 1.493(4) . ?
C17 C18 1.382(4) . ?
C17 H17 0.9300 . ?
C18 H18 0.9300 . ?
C19 F1 1.318(4) . ?
C19 F3 1.321(4) . ?
C19 F2 1.331(4) . ?
N1 H1N 0.84(3) . ?

loop_
_geom_torsion_atom_site_label_1
_geom_torsion_atom_site_label_2
_geom_torsion_atom_site_label_3
_geom_torsion_atom_site_label_4
_geom_torsion
_geom_torsion_site_symmetry_1
_geom_torsion_site_symmetry_2
_geom_torsion_site_symmetry_3
_geom_torsion_site_symmetry_4
_geom_torsion_publ_flag
C6 C1 C2 C3 1.1(5) . . . . ?
C1 C2 C3 C4 0.0(5) . . . . ?
C2 C3 C4 C5 -0.3(5) . . . . ?
C3 C4 C5 C6 -0.6(5) . . . . ?
C2 C1 C6 C5 -2.0(4) . . . . ?
C2 C1 C6 C7 175.5(3) . . . . ?
C4 C5 C6 C1 1.8(4) . . . . ?
C4 C5 C6 C7 -175.7(3) . . . . ?
C1 C6 C7 C8 -116.1(3) . . . . ?
C5 C6 C7 C8 61.3(4) . . . . ?
C1 C6 C7 C10 65.5(4) . . . . ?
C5 C6 C7 C10 -117.0(3) . . . . ?
C10 C7 C8 N1 0.2(3) . . . . ?
C6 C7 C8 N1 -178.3(3) . . . . ?
C10 C7 C8 C12 176.5(3) . . . . ?
C6 C7 C8 C12 -2.1(5) . . . . ?
N1 C9 C10 C7 0.0(3) . . . . ?
N1 C9 C10 C11 177.0(3) . . . . ?
C8 C7 C10 C9 -0.2(3) . . . . ?
C6 C7 C10 C9 178.5(3) . . . . ?
C8 C7 C10 C11 -177.0(3) . . . . ?
C6 C7 C10 C11 1.6(5) . . . . ?
C9 C10 C11 O1 4.9(5) . . . . ?
C7 C10 C11 O1 -178.8(3) . . . . ?
N1 C8 C12 O2 11.3(4) . . . . ?
C7 C8 C12 O2 -164.6(3) . . . . ?
N1 C8 C12 C13 -171.7(2) . . . . ?
C7 C8 C12 C13 12.3(5) . . . . ?
O2 C12 C13 C14 -134.6(3) . . . . ?
C8 C12 C13 C14 48.5(4) . . . . ?
O2 C12 C13 C18 46.8(4) . . . . ?
C8 C12 C13 C18 -130.1(3) . . . . ?
C18 C13 C14 C15 3.1(4) . . . . ?
C12 C13 C14 C15 -175.4(3) . . . . ?
C13 C14 C15 C16 0.7(4) . . . . ?
C14 C15 C16 C17 -3.3(4) . . . . ?
C14 C15 C16 C19 175.2(3) . . . . ?
C15 C16 C17 C18 2.0(4) . . . . ?
C19 C16 C17 C18 -176.5(3) . . . . ?
C16 C17 C18 C13 1.9(4) . . . . ?
C14 C13 C18 C17 -4.4(4) . . . . ?
C12 C13 C18 C17 174.2(3) . . . . ?
C17 C16 C19 F1 -5.3(4) . . . . ?
C15 C16 C19 F1 176.3(3) . . . . ?
C17 C16 C19 F3 117.3(4) . . . . ?
C15 C16 C19 F3 -61.2(4) . . . . ?
C17 C16 C19 F2 -124.9(3) . . . . ?
C15 C16 C19 F2 56.7(4) . . . . ?
C10 C9 N1 C8 0.2(3) . . . . ?
C7 C8 N1 C9 -0.3(3) . . . . ?
C12 C8 N1 C9 -177.3(2) . . . . ?
